data_7036529
loop_
_publ_author_name
'Sch\"adle, Dorothea'
'Meermann-Zimmermann, Melanie'
'Maichle-M\"ossmer, C\"acilia'
'Sch\"adle, Christoph'
'T\"ornroos, Karl W'
'Anwander, Reiner'

_publ_section_title
;
 Rare-earth metal methylidene complexes with Ln3(\m3-CH2)(\m3-Me)(\m2-Me)3
 core structure.
;
_journal_issue 41
_journal_name_full 'Dalton transactions (Cambridge, England : 2003)'
_journal_page_first 18101
_journal_page_last 18110
_journal_paper_doi 10.1039/c5dt02936h
_journal_volume 44
_journal_year 2015
_chemical_formula_sum 'C23 H50 Al2 N Nd Si'
_chemical_formula_weight 566.93
_chemical_name_systematic
;
 ?
;
_chemical_properties_physical 'Air-sensitive, Moisture-sensitive'
_space_group_crystal_system monoclinic
_space_group_IT_number 14
_space_group_name_Hall '-P 2ybc'
_space_group_name_H-M_alt 'P 1 21/c 1'
_symmetry_space_group_name_Hall '-P 2ybc'
_symmetry_space_group_name_H-M 'P 1 21/c 1'
_atom_sites_solution_hydrogens geom
_audit_creation_method SHELXL-2013
_audit_update_record
;
2015-09-10 deposited with the CCDC.
2015-09-14 downloaded from the CCDC.
;
_cell_angle_alpha 90
_cell_angle_beta 91.984(4)
_cell_angle_gamma 90
_cell_formula_units_Z 8
_cell_length_a 12.2588(5)
_cell_length_b 17.4136(7)
_cell_length_c 28.1778(13)
_cell_measurement_reflns_used 44385
_cell_measurement_temperature 173(2)
_cell_measurement_theta_max 27.28
_cell_measurement_theta_min 2.18
_cell_volume 6011.5(4)
_computing_cell_refinement X-AREA
_computing_data_collection X-AREA
_computing_data_reduction X-AREA
_computing_molecular_graphics 'POV-Ray v. 3.6/ORTEP3'
_computing_publication_material 'SHELXL-97 (Sheldrick, 1997)'
_computing_structure_refinement 'SHELXL-2013 (Sheldrick, 2013)'
_computing_structure_solution 'SHELXS-97 (Sheldrick 2008)'
_diffrn_ambient_temperature 173(2)
_diffrn_measured_fraction_theta_full 0.998
_diffrn_measured_fraction_theta_max 0.994
_diffrn_measurement_device_type 'STOE-IPDS II'
_diffrn_measurement_method PHI
_diffrn_radiation_monochromator graphite
_diffrn_radiation_source 'fine-focus sealed tube'
_diffrn_radiation_type MoK\a
_diffrn_radiation_wavelength 0.71073
_diffrn_reflns_av_R_equivalents 0.0791
_diffrn_reflns_av_unetI/netI 0.0388
_diffrn_reflns_laue_measured_fraction_full 0.998
_diffrn_reflns_laue_measured_fraction_max 0.994
_diffrn_reflns_limit_h_max 15
_diffrn_reflns_limit_h_min -15
_diffrn_reflns_limit_k_max 22
_diffrn_reflns_limit_k_min -21
_diffrn_reflns_limit_l_max 35
_diffrn_reflns_limit_l_min -35
_diffrn_reflns_number 78595
_diffrn_reflns_point_group_measured_fraction_full 0.998
_diffrn_reflns_point_group_measured_fraction_max 0.994
_diffrn_reflns_theta_full 25.242
_diffrn_reflns_theta_max 26.754
_diffrn_reflns_theta_min 3.015
_exptl_absorpt_coefficient_mu 1.834
_exptl_absorpt_correction_T_max 0.8017
_exptl_absorpt_correction_T_min 0.7081
_exptl_absorpt_correction_type numerical
_exptl_absorpt_process_details XRed/XShape
_exptl_crystal_colour blue
_exptl_crystal_density_diffrn 1.253
_exptl_crystal_description block
_exptl_crystal_F_000 2360
_exptl_crystal_size_max 0.300
_exptl_crystal_size_mid 0.250
_exptl_crystal_size_min 0.200
_refine_diff_density_max 0.730
_refine_diff_density_min -0.500
_refine_diff_density_rms 0.080
_refine_ls_extinction_method none
_refine_ls_goodness_of_fit_ref 1.077
_refine_ls_hydrogen_treatment constr
_refine_ls_matrix_type full
_refine_ls_number_parameters 505
_refine_ls_number_reflns 12710
_refine_ls_number_restraints 0
_refine_ls_restrained_S_all 1.077
_refine_ls_R_factor_all 0.0461
_refine_ls_R_factor_gt 0.0347
_refine_ls_shift/su_max 0.002
_refine_ls_shift/su_mean 0.000
_refine_ls_structure_factor_coef Fsqd
_refine_ls_weighting_details 'w=1/[\s^2^(Fo^2^)+(0.0287P)^2^+4.9113P] where P=(Fo^2^+2Fc^2^)/3'
_refine_ls_weighting_scheme calc
_refine_ls_wR_factor_gt 0.0696
_refine_ls_wR_factor_ref 0.0729
_reflns_Friedel_coverage 0.000
_reflns_number_gt 10813
_reflns_number_total 12710
_reflns_threshold_expression 'I > 2\s(I)'
_cod_data_source_file c5dt02936h2.cif
_cod_data_source_block Compound_5-Nd
_cod_depositor_comments 'Adding full bibliography for 7036525--7036534.cif.'
_cod_database_code 7036529
_shelx_space_group_comment
;
The symmetry employed for this shelxl refinement is uniquely defined
by the following loop, which should always be used as a source of
symmetry information in preference to the above space-group names.
They are only intended as comments.
;
_shelx_estimated_absorpt_t_min 0.609
_shelx_estimated_absorpt_t_max 0.711
_shelxl_version_number 2013-3

loop_
_space_group_symop_operation_xyz
'x, y, z'
'-x, y+1/2, -z+1/2'
'-x, -y, -z'
'x, -y-1/2, z-1/2'

loop_
_atom_site_label
_atom_site_type_symbol
_atom_site_fract_x
_atom_site_fract_y
_atom_site_fract_z
_atom_site_U_iso_or_equiv
_atom_site_adp_type
_atom_site_occupancy
_atom_site_site_symmetry_order
_atom_site_calc_flag
_atom_site_refinement_flags_posn
_atom_site_refinement_flags_adp
C1 C 0.5129(3) 0.15727(19) 0.42173(12) 0.0366(8) Uani 1 1 d . .
H1A H 0.4334 0.1510 0.4201 0.055 Uiso 1 1 calc R U
H1B H 0.5386 0.1583 0.4551 0.055 Uiso 1 1 calc R U
H1C H 0.5471 0.1142 0.4055 0.055 Uiso 1 1 calc R U
C2 C 0.4862(3) 0.3512(2) 0.42424(13) 0.0402(8) Uani 1 1 d . .
H2A H 0.4065 0.3461 0.4232 0.060 Uiso 1 1 calc R U
H2B H 0.5066 0.3992 0.4088 0.060 Uiso 1 1 calc R U
H2C H 0.5131 0.3516 0.4574 0.060 Uiso 1 1 calc R U
C1A C 0.0188(3) 0.6329(2) 0.16241(12) 0.0385(8) Uani 1 1 d . .
H1D H 0.0543 0.6394 0.1939 0.058 Uiso 1 1 calc R U
H1E H -0.0603 0.6289 0.1657 0.058 Uiso 1 1 calc R U
H1F H 0.0353 0.6773 0.1425 0.058 Uiso 1 1 calc R U
C3 C 0.7142(4) 0.2719(3) 0.39219(16) 0.0559(11) Uani 1 1 d . .
H3A H 0.7404 0.2716 0.4255 0.084 Uiso 1 1 calc R U
H3B H 0.7336 0.3209 0.3775 0.084 Uiso 1 1 calc R U
H3C H 0.7482 0.2296 0.3751 0.084 Uiso 1 1 calc R U
C2A C 0.0249(3) 0.43770(19) 0.16807(12) 0.0377(8) Uani 1 1 d . .
H2D H 0.0595 0.4374 0.1999 0.057 Uiso 1 1 calc R U
H2E H 0.0457 0.3912 0.1510 0.057 Uiso 1 1 calc R U
H2F H -0.0546 0.4391 0.1706 0.057 Uiso 1 1 calc R U
C4 C 0.4807(5) 0.2571(3) 0.32530(14) 0.0676(13) Uani 1 1 d . .
H4A H 0.4020 0.2504 0.3287 0.101 Uiso 1 1 calc R U
H4B H 0.5095 0.2144 0.3069 0.101 Uiso 1 1 calc R U
H4C H 0.4943 0.3056 0.3088 0.101 Uiso 1 1 calc R U
C3A C 0.2367(4) 0.5369(3) 0.13402(19) 0.0658(13) Uani 1 1 d . .
H3D H 0.2628 0.5408 0.1672 0.099 Uiso 1 1 calc R U
H3E H 0.2620 0.5815 0.1163 0.099 Uiso 1 1 calc R U
H3F H 0.2652 0.4898 0.1200 0.099 Uiso 1 1 calc R U
C5 C 0.2897(3) 0.1415(2) 0.51106(14) 0.0439(9) Uani 1 1 d . .
H5A H 0.3637 0.1469 0.4995 0.066 Uiso 1 1 calc R U
H5B H 0.2570 0.0939 0.4986 0.066 Uiso 1 1 calc R U
H5C H 0.2927 0.1398 0.5458 0.066 Uiso 1 1 calc R U
C4A C 0.0007(5) 0.5265(3) 0.06854(14) 0.0747(15) Uani 1 1 d . .
H4D H -0.0784 0.5258 0.0725 0.112 Uiso 1 1 calc R U
H4E H 0.0230 0.4791 0.0528 0.112 Uiso 1 1 calc R U
H4F H 0.0200 0.5707 0.0491 0.112 Uiso 1 1 calc R U
C6 C 0.2677(3) 0.3339(2) 0.51457(13) 0.0414(8) Uani 1 1 d . .
H6A H 0.3428 0.3373 0.5039 0.062 Uiso 1 1 calc R U
H6B H 0.2682 0.3332 0.5494 0.062 Uiso 1 1 calc R U
H6C H 0.2260 0.3784 0.5028 0.062 Uiso 1 1 calc R U
C5A C -0.2052(3) 0.4406(2) 0.24964(13) 0.0402(8) Uani 1 1 d . .
H5D H -0.1286 0.4439 0.2410 0.060 Uiso 1 1 calc R U
H5E H -0.2390 0.3952 0.2347 0.060 Uiso 1 1 calc R U
H5F H -0.2092 0.4364 0.2842 0.060 Uiso 1 1 calc R U
C7 C 0.0479(4) 0.2270(4) 0.5104(2) 0.091(2) Uani 1 1 d . .
H7A H 0.0496 0.2259 0.5452 0.137 Uiso 1 1 calc R U
H7B H 0.0137 0.1799 0.4980 0.137 Uiso 1 1 calc R U
H7C H 0.0058 0.2716 0.4991 0.137 Uiso 1 1 calc R U
C6A C -0.2099(3) 0.63310(19) 0.25623(13) 0.0378(8) Uani 1 1 d . .
H6D H -0.1337 0.6341 0.2468 0.057 Uiso 1 1 calc R U
H6E H -0.2124 0.6302 0.2909 0.057 Uiso 1 1 calc R U
H6F H -0.2469 0.6799 0.2450 0.057 Uiso 1 1 calc R U
C8 C 0.2141(4) 0.2356(2) 0.41890(14) 0.0544(11) Uani 1 1 d . .
H8A H 0.2919 0.2384 0.4123 0.082 Uiso 1 1 calc R U
H8B H 0.1763 0.2804 0.4052 0.082 Uiso 1 1 calc R U
H8C H 0.1830 0.1886 0.4049 0.082 Uiso 1 1 calc R U
C7A C -0.2591(4) 0.5472(2) 0.15784(13) 0.0471(9) Uani 1 1 d . .
H7D H -0.1803 0.5497 0.1534 0.071 Uiso 1 1 calc R U
H7E H -0.2938 0.5939 0.1451 0.071 Uiso 1 1 calc R U
H7F H -0.2894 0.5023 0.1410 0.071 Uiso 1 1 calc R U
C9 C 0.5420(2) 0.28836(17) 0.57253(10) 0.0234(6) Uani 1 1 d . .
C8A C -0.4394(3) 0.5324(3) 0.2435(2) 0.0672(13) Uani 1 1 d . .
H8D H -0.4436 0.5282 0.2781 0.101 Uiso 1 1 calc R U
H8E H -0.4733 0.4871 0.2285 0.101 Uiso 1 1 calc R U
H8F H -0.4779 0.5787 0.2325 0.101 Uiso 1 1 calc R U
C10 C 0.4679(3) 0.28663(19) 0.61025(11) 0.0312(7) Uani 1 1 d . .
C9A C 0.0542(2) 0.57264(17) 0.31502(10) 0.0248(6) Uani 1 1 d . .
C11 C 0.4362(3) 0.3552(2) 0.63076(12) 0.0368(8) Uani 1 1 d . .
H11A H 0.3868 0.3539 0.6560 0.044 Uiso 1 1 calc R U
C10A C -0.0198(3) 0.57402(18) 0.35265(11) 0.0294(7) Uani 1 1 d . .
C12 C 0.4739(3) 0.4246(2) 0.61563(12) 0.0376(8) Uani 1 1 d . .
H12A H 0.4487 0.4709 0.6293 0.045 Uiso 1 1 calc R U
C11A C -0.0481(3) 0.6446(2) 0.37220(12) 0.0381(8) Uani 1 1 d . .
H11B H -0.0970 0.6457 0.3976 0.046 Uiso 1 1 calc R U
C13 C 0.5490(3) 0.42689(18) 0.58028(12) 0.0320(7) Uani 1 1 d . .
H13A H 0.5765 0.4752 0.5705 0.038 Uiso 1 1 calc R U
C12A C -0.0072(3) 0.7127(2) 0.35563(13) 0.0388(8) Uani 1 1 d . .
H12B H -0.0306 0.7602 0.3684 0.047 Uiso 1 1 calc R U
C14 C 0.5857(2) 0.36020(17) 0.55853(10) 0.0247(6) Uani 1 1 d . .
C13A C 0.0679(3) 0.71140(19) 0.32043(12) 0.0333(7) Uani 1 1 d . .
H13B H 0.0967 0.7585 0.3094 0.040 Uiso 1 1 calc R U
C15 C 0.6811(3) 0.36534(18) 0.52561(11) 0.0307(7) Uani 1 1 d . .
H15A H 0.6705 0.3254 0.5004 0.037 Uiso 1 1 calc R U
C14A C 0.1027(2) 0.64292(17) 0.30054(10) 0.0250(6) Uani 1 1 d . .
C16 C 0.6929(3) 0.4430(2) 0.50132(13) 0.0443(9) Uani 1 1 d . .
H16A H 0.7559 0.4417 0.4809 0.066 Uiso 1 1 calc R U
H16B H 0.7036 0.4831 0.5254 0.066 Uiso 1 1 calc R U
H16C H 0.6267 0.4540 0.4820 0.066 Uiso 1 1 calc R U
C15A C 0.2006(3) 0.64298(19) 0.26886(11) 0.0317(7) Uani 1 1 d . .
H15B H 0.1894 0.6022 0.2442 0.038 Uiso 1 1 calc R U
C17 C 0.7866(3) 0.3473(2) 0.55339(14) 0.0443(9) Uani 1 1 d . .
H17A H 0.8482 0.3508 0.5322 0.067 Uiso 1 1 calc R U
H17B H 0.7828 0.2952 0.5664 0.067 Uiso 1 1 calc R U
H17C H 0.7968 0.3842 0.5794 0.067 Uiso 1 1 calc R U
C16A C 0.2206(3) 0.7196(2) 0.24376(14) 0.0438(9) Uani 1 1 d . .
H16D H 0.2843 0.7149 0.2239 0.066 Uiso 1 1 calc R U
H16E H 0.2338 0.7599 0.2675 0.066 Uiso 1 1 calc R U
H16F H 0.1563 0.7329 0.2238 0.066 Uiso 1 1 calc R U
C18 C 0.4247(3) 0.2117(2) 0.63050(13) 0.0393(8) Uani 1 1 d . .
H18 H 0.4484 0.1683 0.6100 0.047 Uiso 1 1 calc R U
C17A C 0.3023(3) 0.6226(2) 0.29942(14) 0.0420(8) Uani 1 1 d . .
H17D H 0.3663 0.6221 0.2795 0.063 Uiso 1 1 calc R U
H17E H 0.2928 0.5717 0.3136 0.063 Uiso 1 1 calc R U
H17F H 0.3127 0.6609 0.3247 0.063 Uiso 1 1 calc R U
C19 C 0.4735(4) 0.1995(3) 0.68090(16) 0.0672(14) Uani 1 1 d . .
H19A H 0.4458 0.1513 0.6938 0.101 Uiso 1 1 calc R U
H19B H 0.4527 0.2423 0.7012 0.101 Uiso 1 1 calc R U
H19C H 0.5533 0.1970 0.6798 0.101 Uiso 1 1 calc R U
C18A C -0.0691(3) 0.5015(2) 0.37307(12) 0.0369(8) Uani 1 1 d . .
H18A H -0.0456 0.4567 0.3537 0.044 Uiso 1 1 calc R U
C20 C 0.2998(3) 0.2099(2) 0.63264(14) 0.0485(10) Uani 1 1 d . .
H20A H 0.2768 0.1606 0.6458 0.073 Uiso 1 1 calc R U
H20B H 0.2675 0.2162 0.6006 0.073 Uiso 1 1 calc R U
H20C H 0.2754 0.2518 0.6529 0.073 Uiso 1 1 calc R U
C19A C -0.0265(4) 0.4896(3) 0.42513(14) 0.0582(11) Uani 1 1 d . .
H19D H -0.0586 0.4427 0.4379 0.087 Uiso 1 1 calc R U
H19E H -0.0472 0.5337 0.4444 0.087 Uiso 1 1 calc R U
H19F H 0.0532 0.4847 0.4259 0.087 Uiso 1 1 calc R U
C21 C 0.7253(4) 0.1586(2) 0.61650(16) 0.0588(12) Uani 1 1 d . .
H21A H 0.6707 0.1627 0.6410 0.088 Uiso 1 1 calc R U
H21B H 0.7702 0.2052 0.6167 0.088 Uiso 1 1 calc R U
H21C H 0.7719 0.1139 0.6230 0.088 Uiso 1 1 calc R U
C20A C -0.1937(3) 0.5036(2) 0.37218(13) 0.0440(9) Uani 1 1 d . .
H20D H -0.2214 0.4558 0.3856 0.066 Uiso 1 1 calc R U
H20E H -0.2215 0.5091 0.3393 0.066 Uiso 1 1 calc R U
H20F H -0.2181 0.5473 0.3910 0.066 Uiso 1 1 calc R U
C22 C 0.7607(3) 0.1423(3) 0.51136(17) 0.0612(12) Uani 1 1 d . .
H22A H 0.8026 0.1903 0.5114 0.092 Uiso 1 1 calc R U
H22B H 0.7252 0.1346 0.4800 0.092 Uiso 1 1 calc R U
H22C H 0.8100 0.0992 0.5185 0.092 Uiso 1 1 calc R U
C21A C 0.2225(4) 0.4377(2) 0.36272(14) 0.0504(10) Uani 1 1 d . .
H21D H 0.2648 0.4855 0.3646 0.076 Uiso 1 1 calc R U
H21E H 0.2711 0.3940 0.3690 0.076 Uiso 1 1 calc R U
H21F H 0.1658 0.4388 0.3864 0.076 Uiso 1 1 calc R U
C23 C 0.5795(4) 0.0548(2) 0.55489(16) 0.0526(11) Uani 1 1 d . .
H23A H 0.5227 0.0553 0.5785 0.079 Uiso 1 1 calc R U
H23B H 0.6304 0.0125 0.5618 0.079 Uiso 1 1 calc R U
H23C H 0.5457 0.0479 0.5232 0.079 Uiso 1 1 calc R U
C22A C 0.2678(3) 0.4193(2) 0.25842(15) 0.0522(10) Uani 1 1 d . .
H22D H 0.3119 0.4663 0.2589 0.078 Uiso 1 1 calc R U
H22E H 0.2350 0.4117 0.2265 0.078 Uiso 1 1 calc R U
H22F H 0.3144 0.3753 0.2669 0.078 Uiso 1 1 calc R U
C23A C 0.0779(3) 0.3371(2) 0.29916(14) 0.0460(9) Uani 1 1 d . .
H23D H 0.0435 0.3316 0.2674 0.069 Uiso 1 1 calc R U
H23E H 0.0215 0.3382 0.3229 0.069 Uiso 1 1 calc R U
H23F H 0.1270 0.2936 0.3055 0.069 Uiso 1 1 calc R U
Al1 Al 0.55442(10) 0.25926(6) 0.38908(4) 0.0392(2) Uani 1 1 d . .
Al2 Al 0.19585(9) 0.23410(7) 0.48840(4) 0.0404(3) Uani 1 1 d . .
Al1A Al 0.07601(10) 0.53410(6) 0.13123(4) 0.0411(3) Uani 1 1 d . .
Al2A Al -0.28733(8) 0.53833(6) 0.22650(4) 0.0355(2) Uani 1 1 d . .
N1 N 0.5639(2) 0.22171(14) 0.54521(9) 0.0253(5) Uani 1 1 d . .
N1A N 0.0721(2) 0.50470(14) 0.28844(9) 0.0241(5) Uani 1 1 d . .
Nd1 Nd 0.43811(2) 0.24547(2) 0.48842(2) 0.02617(5) Uani 1 1 d . .
Nd1A Nd -0.04466(2) 0.53909(2) 0.22961(2) 0.02543(5) Uani 1 1 d . .
Si1 Si 0.65507(8) 0.14766(5) 0.55723(3) 0.0347(2) Uani 1 1 d . .
Si1A Si 0.15750(7) 0.42817(5) 0.30220(3) 0.03070(19) Uani 1 1 d . .

loop_
_atom_site_aniso_label
_atom_site_aniso_U_11
_atom_site_aniso_U_22
_atom_site_aniso_U_33
_atom_site_aniso_U_23
_atom_site_aniso_U_13
_atom_site_aniso_U_12
C1 0.042(2) 0.0339(18) 0.0338(17) -0.0087(14) 0.0048(14) 0.0027(15)
C2 0.043(2) 0.0321(18) 0.0449(19) 0.0041(15) -0.0053(16) 0.0030(15)
C1A 0.045(2) 0.0343(18) 0.0359(18) 0.0048(14) -0.0009(15) -0.0026(15)
C3 0.053(3) 0.056(3) 0.060(3) -0.007(2) 0.021(2) -0.007(2)
C2A 0.048(2) 0.0326(18) 0.0333(17) -0.0072(14) 0.0054(15) 0.0026(15)
C4 0.089(4) 0.083(3) 0.031(2) 0.000(2) -0.005(2) 0.002(3)
C3A 0.061(3) 0.056(3) 0.083(3) 0.010(2) 0.033(3) 0.002(2)
C5 0.044(2) 0.040(2) 0.048(2) -0.0030(17) 0.0034(17) -0.0069(16)
C4A 0.115(5) 0.081(3) 0.029(2) -0.004(2) 0.005(2) -0.003(3)
C6 0.0322(18) 0.045(2) 0.047(2) -0.0117(17) -0.0017(15) 0.0099(16)
C5A 0.041(2) 0.0358(19) 0.044(2) 0.0017(15) 0.0022(16) -0.0057(15)
C7 0.040(3) 0.108(4) 0.127(5) -0.065(4) 0.022(3) -0.012(3)
C6A 0.0375(19) 0.0336(18) 0.0419(19) -0.0051(15) -0.0029(15) 0.0074(15)
C8 0.064(3) 0.053(2) 0.045(2) -0.0070(19) -0.016(2) 0.006(2)
C7A 0.055(2) 0.043(2) 0.042(2) -0.0034(17) -0.0085(17) -0.0054(18)
C9 0.0220(14) 0.0255(15) 0.0222(13) -0.0022(11) -0.0054(11) 0.0014(12)
C8A 0.037(2) 0.077(3) 0.088(3) -0.012(3) 0.009(2) -0.002(2)
C10 0.0296(17) 0.0371(18) 0.0270(15) -0.0006(13) 0.0011(13) -0.0055(14)
C9A 0.0244(15) 0.0261(15) 0.0235(14) -0.0027(12) -0.0036(11) 0.0034(12)
C11 0.0332(18) 0.045(2) 0.0324(17) -0.0109(15) 0.0090(14) -0.0037(15)
C10A 0.0290(16) 0.0322(17) 0.0270(15) -0.0022(13) 0.0015(12) 0.0022(13)
C12 0.0387(19) 0.0339(18) 0.0405(18) -0.0125(15) 0.0043(15) 0.0040(15)
C11A 0.0357(18) 0.044(2) 0.0346(17) -0.0116(15) 0.0069(14) 0.0044(15)
C13 0.0326(17) 0.0253(16) 0.0380(17) -0.0006(13) 0.0003(14) -0.0006(13)
C12A 0.0393(19) 0.0285(17) 0.049(2) -0.0145(15) 0.0015(16) 0.0029(15)
C14 0.0263(15) 0.0240(14) 0.0235(14) -0.0011(11) -0.0023(11) 0.0004(12)
C13A 0.0347(18) 0.0250(16) 0.0397(18) -0.0015(13) -0.0042(14) 0.0006(13)
C15 0.0317(17) 0.0295(16) 0.0312(16) -0.0014(13) 0.0049(13) -0.0059(13)
C14A 0.0223(14) 0.0263(15) 0.0261(14) 0.0000(12) -0.0051(11) 0.0006(12)
C16 0.050(2) 0.042(2) 0.0407(19) 0.0084(16) 0.0094(17) -0.0120(17)
C15A 0.0309(17) 0.0319(17) 0.0324(16) -0.0022(13) 0.0033(13) -0.0060(13)
C17 0.0291(18) 0.046(2) 0.058(2) -0.0012(18) 0.0022(16) 0.0006(16)
C16A 0.049(2) 0.038(2) 0.046(2) 0.0082(16) 0.0057(17) -0.0124(17)
C18 0.041(2) 0.0388(19) 0.0383(18) 0.0067(15) 0.0080(15) -0.0057(16)
C17A 0.0276(18) 0.046(2) 0.052(2) 0.0011(17) 0.0033(15) 0.0010(15)
C19 0.067(3) 0.082(3) 0.052(2) 0.033(2) -0.008(2) -0.023(3)
C18A 0.0381(19) 0.0363(18) 0.0370(18) 0.0042(15) 0.0123(15) -0.0013(15)
C20 0.046(2) 0.057(2) 0.044(2) -0.0014(18) 0.0140(17) -0.0173(19)
C19A 0.054(3) 0.078(3) 0.043(2) 0.022(2) 0.0037(19) -0.002(2)
C21 0.068(3) 0.041(2) 0.064(3) -0.0056(19) -0.038(2) 0.007(2)
C20A 0.041(2) 0.052(2) 0.0403(19) 0.0012(17) 0.0128(16) -0.0112(17)
C22 0.038(2) 0.064(3) 0.081(3) -0.015(2) -0.006(2) 0.018(2)
C21A 0.053(2) 0.048(2) 0.049(2) -0.0008(18) -0.0194(19) 0.0114(19)
C23 0.067(3) 0.0272(18) 0.062(3) -0.0036(17) -0.026(2) 0.0021(18)
C22A 0.038(2) 0.056(2) 0.063(3) -0.010(2) 0.0029(19) 0.0169(18)
C23A 0.059(2) 0.0250(17) 0.054(2) 0.0000(16) -0.0060(19) 0.0011(16)
Al1 0.0467(6) 0.0408(6) 0.0302(5) 0.0006(4) 0.0053(4) 0.0013(5)
Al2 0.0264(5) 0.0478(6) 0.0468(6) -0.0167(5) -0.0020(4) 0.0027(4)
Al1A 0.0524(7) 0.0402(6) 0.0313(5) 0.0002(5) 0.0116(5) -0.0004(5)
Al2A 0.0275(5) 0.0389(6) 0.0398(5) -0.0044(5) -0.0022(4) 0.0008(4)
N1 0.0251(13) 0.0243(13) 0.0260(12) -0.0026(10) -0.0041(10) 0.0005(10)
N1A 0.0228(12) 0.0230(12) 0.0263(12) -0.0008(10) -0.0006(10) 0.0023(10)
Nd1 0.02544(8) 0.02841(9) 0.02440(8) -0.00232(7) -0.00283(6) 0.00364(7)
Nd1A 0.02670(9) 0.02710(9) 0.02234(8) -0.00111(6) -0.00112(6) 0.00265(6)
Si1 0.0352(5) 0.0258(4) 0.0418(5) -0.0051(4) -0.0158(4) 0.0056(4)
Si1A 0.0317(5) 0.0253(4) 0.0346(5) -0.0023(4) -0.0061(4) 0.0062(4)

loop_
_atom_type_symbol
_atom_type_description
_atom_type_scat_dispersion_real
_atom_type_scat_dispersion_imag
_atom_type_scat_source
C C 0.0033 0.0016 'International Tables Vol C Tables 4.2.6.8 and 6.1.1.4'
H H 0.0000 0.0000 'International Tables Vol C Tables 4.2.6.8 and 6.1.1.4'
Al Al 0.0645 0.0514 'International Tables Vol C Tables 4.2.6.8 and 6.1.1.4'
N N 0.0061 0.0033 'International Tables Vol C Tables 4.2.6.8 and 6.1.1.4'
Nd Nd -0.1943 3.0179 'International Tables Vol C Tables 4.2.6.8 and 6.1.1.4'
Si Si 0.0817 0.0704 'International Tables Vol C Tables 4.2.6.8 and 6.1.1.4'

loop_
_geom_angle_atom_site_label_1
_geom_angle_atom_site_label_2
_geom_angle_atom_site_label_3
_geom_angle
Al1 C1 Nd1 85.02(11)
Al1 C2 Nd1 83.88(12)
Al1A C1A Nd1A 84.40(12)
Al1A C2A Nd1A 84.13(11)
Al2 C5 Nd1 76.86(12)
Al2 C6 Nd1 75.49(11)
Al2A C5A Nd1A 76.16(11)
Al2A C6A Nd1A 75.20(10)
C14 C9 C10 118.8(3)
C14 C9 N1 119.2(3)
C10 C9 N1 121.6(3)
C14 C9 Nd1 99.63(18)
C10 C9 Nd1 110.42(19)
N1 C9 Nd1 53.40(13)
C11 C10 C9 119.2(3)
C11 C10 C18 118.3(3)
C9 C10 C18 122.4(3)
C10A C9A N1A 121.5(3)
C10A C9A C14A 118.9(3)
N1A C9A C14A 119.3(3)
C10A C9A Nd1A 112.9(2)
N1A C9A Nd1A 55.08(14)
C14A C9A Nd1A 96.24(18)
C12 C11 C10 121.9(3)
C11A C10A C9A 118.9(3)
C11A C10A C18A 118.3(3)
C9A C10A C18A 122.8(3)
C11 C12 C13 119.5(3)
C12A C11A C10A 121.8(3)
C12 C13 C14 121.8(3)
C11A C12A C13A 119.4(3)
C13 C14 C9 118.7(3)
C13 C14 C15 119.0(3)
C9 C14 C15 121.7(3)
C12A C13A C14A 121.8(3)
C14 C15 C17 109.4(3)
C14 C15 C16 114.4(3)
C17 C15 C16 108.8(3)
C13A C14A C9A 118.9(3)
C13A C14A C15A 119.7(3)
C9A C14A C15A 120.9(3)
C14A C15A C17A 108.3(3)
C14A C15A C16A 114.4(3)
C17A C15A C16A 108.7(3)
C10 C18 C20 113.0(3)
C10 C18 C19 109.6(3)
C20 C18 C19 108.6(3)
C10A C18A C20A 112.6(3)
C10A C18A C19A 110.1(3)
C20A C18A C19A 108.8(3)
C3 Al1 C4 117.6(2)
C3 Al1 C1 109.59(18)
C4 Al1 C1 105.98(19)
C3 Al1 C2 108.02(17)
C4 Al1 C2 105.58(19)
C1 Al1 C2 109.88(14)
C3 Al1 Nd1 116.29(14)
C4 Al1 Nd1 126.12(17)
C1 Al1 Nd1 54.72(9)
C2 Al1 Nd1 55.92(10)
C7 Al2 C8 117.1(2)
C7 Al2 C5 111.5(2)
C8 Al2 C5 103.58(17)
C7 Al2 C6 109.28(19)
C8 Al2 C6 106.28(18)
C5 Al2 C6 108.62(16)
C7 Al2 Nd1 161.4(2)
C8 Al2 Nd1 81.52(14)
C5 Al2 Nd1 60.52(11)
C6 Al2 Nd1 62.13(10)
C3A Al1A C4A 118.3(2)
C3A Al1A C1A 108.44(18)
C4A Al1A C1A 106.4(2)
C3A Al1A C2A 108.55(18)
C4A Al1A C2A 104.65(19)
C1A Al1A C2A 110.30(14)
C3A Al1A Nd1A 117.27(16)
C4A Al1A Nd1A 124.37(18)
C1A Al1A Nd1A 55.45(10)
C2A Al1A Nd1A 55.36(9)
C8A Al2A C7A 116.5(2)
C8A Al2A C6A 111.94(18)
C7A Al2A C6A 103.91(16)
C8A Al2A C5A 109.8(2)
C7A Al2A C5A 105.76(16)
C6A Al2A C5A 108.49(15)
C8A Al2A Nd1A 163.77(17)
C7A Al2A Nd1A 79.65(13)
C6A Al2A Nd1A 62.58(10)
C5A Al2A Nd1A 61.27(10)
C9 N1 Si1 129.3(2)
C9 N1 Nd1 95.66(17)
Si1 N1 Nd1 134.93(13)
C9A N1A Si1A 128.8(2)
C9A N1A Nd1A 93.48(17)
Si1A N1A Nd1A 137.71(14)
N1 Nd1 C1 98.98(10)
N1 Nd1 C2 116.98(10)
C1 Nd1 C2 80.02(11)
N1 Nd1 C5 99.43(11)
C1 Nd1 C5 91.85(11)
C2 Nd1 C5 143.45(12)
N1 Nd1 C6 115.53(10)
C1 Nd1 C6 144.98(11)
C2 Nd1 C6 89.01(11)
C5 Nd1 C6 77.41(12)
N1 Nd1 C9 30.94(9)
C1 Nd1 C9 127.86(10)
C2 Nd1 C9 106.89(10)
C5 Nd1 C9 106.14(11)
C6 Nd1 C9 87.13(10)
N1 Nd1 Al2 130.93(7)
C1 Nd1 Al2 109.59(8)
C2 Nd1 Al2 106.88(8)
C5 Nd1 Al2 42.61(9)
C6 Nd1 Al2 42.38(8)
C9 Nd1 Al2 116.73(6)
N1 Nd1 Al1 108.99(7)
C1 Nd1 Al1 40.26(8)
C2 Nd1 Al1 40.21(8)
C5 Nd1 Al1 126.24(9)
C6 Nd1 Al1 124.45(9)
C9 Nd1 Al1 121.77(7)
Al2 Nd1 Al1 118.72(3)
N1A Nd1A C2A 95.45(10)
N1A Nd1A C1A 120.08(10)
C2A Nd1A C1A 80.36(11)
N1A Nd1A C5A 97.38(10)
C2A Nd1A C5A 88.08(11)
C1A Nd1A C5A 141.51(11)
N1A Nd1A C9A 31.44(9)
C2A Nd1A C9A 125.55(10)
C1A Nd1A C9A 111.63(10)
C5A Nd1A C9A 104.98(10)
N1A Nd1A C6A 114.80(10)
C2A Nd1A C6A 147.37(11)
C1A Nd1A C6A 93.78(11)
C5A Nd1A C6A 76.65(11)
C9A Nd1A C6A 86.56(10)
N1A Nd1A Al2A 129.46(7)
C2A Nd1A Al2A 108.88(9)
C1A Nd1A Al2A 107.53(8)
C5A Nd1A Al2A 42.56(8)
C9A Nd1A Al2A 116.20(7)
C6A Nd1A Al2A 42.22(8)
N1A Nd1A Al1A 109.45(7)
C2A Nd1A Al1A 40.51(8)
C1A Nd1A Al1A 40.15(8)
C5A Nd1A Al1A 122.06(8)
C9A Nd1A Al1A 124.70(7)
C6A Nd1A Al1A 128.78(8)
Al2A Nd1A Al1A 117.92(3)
N1 Si1 C21 111.96(16)
N1 Si1 C23 108.81(16)
C21 Si1 C23 109.6(2)
N1 Si1 C22 111.15(17)
C21 Si1 C22 108.4(2)
C23 Si1 C22 106.8(2)
N1A Si1A C23A 109.51(16)
N1A Si1A C21A 111.85(15)
C23A Si1A C21A 108.95(19)
N1A Si1A C22A 111.21(16)
C23A Si1A C22A 106.80(19)
C21A Si1A C22A 108.4(2)

loop_
_geom_bond_atom_site_label_1
_geom_bond_atom_site_label_2
_geom_bond_distance
C1 Al1 2.072(4)
C1 Nd1 2.617(3)
C2 Al1 2.074(4)
C2 Nd1 2.661(4)
C1A Al1A 2.065(4)
C1A Nd1A 2.638(3)
C3 Al1 1.970(5)
C2A Al1A 2.082(4)
C2A Nd1A 2.637(3)
C4 Al1 1.984(4)
C3A Al1A 1.969(5)
C5 Al2 2.069(4)
C5 Nd1 2.661(4)
C4A Al1A 1.969(5)
C6 Al2 2.072(4)
C6 Nd1 2.718(3)
C5A Al2A 2.071(4)
C5A Nd1A 2.685(4)
C7 Al2 1.941(5)
C6A Al2A 2.067(4)
C6A Nd1A 2.730(3)
C8 Al2 1.979(4)
C7A Al2A 1.983(4)
C9 C14 1.422(4)
C9 C10 1.422(4)
C9 N1 1.423(4)
C9 Nd1 2.755(3)
C8A Al2A 1.943(4)
C10 C11 1.388(5)
C10 C18 1.527(5)
C9A C10A 1.419(4)
C9A N1A 1.421(4)
C9A C14A 1.427(4)
C9A Nd1A 2.720(3)
C11 C12 1.368(5)
C10A C11A 1.397(4)
C10A C18A 1.521(5)
C12 C13 1.380(5)
C11A C12A 1.375(5)
C13 C14 1.395(4)
C12A C13A 1.377(5)
C14 C15 1.521(4)
C13A C14A 1.391(4)
C15 C17 1.521(5)
C15 C16 1.524(5)
C14A C15A 1.520(4)
C15A C17A 1.532(5)
C15A C16A 1.534(5)
C18 C20 1.535(5)
C18 C19 1.537(5)
C18A C20A 1.527(5)
C18A C19A 1.554(5)
C21 Si1 1.862(4)
C22 Si1 1.863(5)
C21A Si1A 1.865(4)
C23 Si1 1.863(4)
C22A Si1A 1.868(4)
C23A Si1A 1.862(4)
Al1 Nd1 3.1940(10)
Al2 Nd1 2.9764(11)
Al1A Nd1A 3.1881(10)
Al2A Nd1A 2.9732(10)
N1 Si1 1.732(3)
N1 Nd1 2.222(2)
N1A Si1A 1.730(3)
N1A Nd1A 2.234(2)
